data_4319063
loop_
_publ_author_name
'Jiyong Yao'
'Bin Deng'
'Donald E. Ellis'
'James A. Ibers'

_publ_section_title
;
 New Quaternary Bismuth Sulfides: Syntheses, Structures, and Band
 Structures of AMBiS4 (A = Rb, Cs; M = Si, Ge)
;
_journal_name_full 'Inorganic Chemistry'
_journal_page_first 7094
_journal_page_last 7099
_journal_paper_doi 10.1021/ic020429m
_journal_volume 41
_journal_year 2002
_chemical_formula_sum 'Bi Rb S4 Si'
_chemical_formula_weight 450.78
_chemical_name_systematic
;
  ?
;
_space_group_IT_number 14
_symmetry_cell_setting monoclinic
_symmetry_space_group_name_Hall '-P 2ybc'
_symmetry_space_group_name_H-M 'P 1 21/c 1'
_atom_sites_solution_hydrogens none
_atom_sites_solution_primary direct
_atom_sites_solution_secondary difmap
_audit_creation_method SHELXL-97
_cell_angle_alpha 90.00
_cell_angle_beta 108.8560(10)
_cell_angle_gamma 90.00
_cell_formula_units_Z 4
_cell_length_a 6.4714(4)
_cell_length_b 6.7999(4)
_cell_length_c 17.9058(11)
_cell_measurement_temperature 153(2)
_cell_volume 745.66(8)
_computing_cell_refinement 'SMART version 5.054 (Bruker, 2000)'
_computing_data_collection 'SMART version 5.054 (Bruker, 2000)'
_computing_data_reduction 'SAINT-Plus version 6.22 (Bruker, 2000)'
_computing_molecular_graphics 'SHELXL-97 (Sheldrick, 1997)'
_computing_publication_material 'SHELXL-97 (Sheldrick, 1997)'
_computing_structure_refinement 'SHELXL-97 (Sheldrick, 1997)'
_computing_structure_solution 'SHELXS-97 (Sheldrick, 1990)'
_diffrn_ambient_temperature 153(2)
_diffrn_measured_fraction_theta_full 0.937
_diffrn_measured_fraction_theta_max 0.937
_diffrn_measurement_device_type 'Bruker 1000-CCD'
_diffrn_measurement_method \w
_diffrn_radiation_monochromator graphite
_diffrn_radiation_source 'fine-focus sealed tube'
_diffrn_radiation_type MoK\a
_diffrn_radiation_wavelength 0.71073
_diffrn_reflns_av_R_equivalents 0.0343
_diffrn_reflns_av_sigmaI/netI 0.0261
_diffrn_reflns_limit_h_max 8
_diffrn_reflns_limit_h_min -8
_diffrn_reflns_limit_k_max 9
_diffrn_reflns_limit_k_min -9
_diffrn_reflns_limit_l_max 23
_diffrn_reflns_limit_l_min -24
_diffrn_reflns_number 8471
_diffrn_reflns_theta_full 28.88
_diffrn_reflns_theta_max 28.88
_diffrn_reflns_theta_min 3.23
_diffrn_standards_interval_count none
_diffrn_standards_interval_time none
_diffrn_standards_number none
_exptl_absorpt_coefficient_mu 31.295
_exptl_absorpt_correction_T_max 0.45834
_exptl_absorpt_correction_T_min 0.02742
_exptl_absorpt_correction_type numerical
_exptl_absorpt_process_details 'face indexed'
_exptl_crystal_colour orange-red
_exptl_crystal_density_diffrn 4.015
_exptl_crystal_density_meas ?
_exptl_crystal_density_method 'not measured'
_exptl_crystal_description plate
_exptl_crystal_F_000 792
_exptl_crystal_size_max 0.170
_exptl_crystal_size_mid 0.160
_exptl_crystal_size_min 0.024
_refine_diff_density_max 1.694
_refine_diff_density_min -1.518
_refine_diff_density_rms 0.242
_refine_ls_extinction_method none
_refine_ls_goodness_of_fit_ref 1.206
_refine_ls_hydrogen_treatment none
_refine_ls_matrix_type full
_refine_ls_number_parameters 64
_refine_ls_number_reflns 1836
_refine_ls_number_restraints 0
_refine_ls_restrained_S_all 1.206
_refine_ls_R_factor_all 0.0234
_refine_ls_R_factor_gt 0.0204
_refine_ls_shift/su_max 0.001
_refine_ls_shift/su_mean 0.000
_refine_ls_structure_factor_coef Fsqd
_refine_ls_weighting_details 'calc w=1/[\s^2^(Fo^2^)+(0.0200P)^2^+0.0000P] where P=(Fo^2^+2Fc^2^)/3'
_refine_ls_weighting_scheme calc
_refine_ls_wR_factor_gt 0.0459
_refine_ls_wR_factor_ref 0.0469
_reflns_number_gt 1698
_reflns_number_total 1836
_reflns_threshold_expression >2sigma(I)
_cod_data_source_file ic020429m_1.cif
_cod_data_source_block RbSiBiS4
_cod_depositor_comments
;
The following automatic conversions were performed:

'_exptl_crystal_density_meas' value 'not measured' was changed to '?'
- the value is perceived as not measured.

Automatic conversion script
Id: cif_fix_values 3008 2015-01-20 13:52:24Z robertas 
;
_cod_database_code 4319063

loop_
_symmetry_equiv_pos_as_xyz
'x, y, z'
'-x, y+1/2, -z+1/2'
'-x, -y, -z'
'x, -y-1/2, z-1/2'

loop_
_atom_site_label
_atom_site_type_symbol
_atom_site_fract_x
_atom_site_fract_y
_atom_site_fract_z
_atom_site_U_iso_or_equiv
_atom_site_adp_type
_atom_site_occupancy
_atom_site_symmetry_multiplicity
_atom_site_calc_flag
_atom_site_refinement_flags
_atom_site_disorder_assembly
_atom_site_disorder_group
Rb Rb 0.29450(7) 0.74650(6) 0.03636(2) 0.01674(10) Uani 1 1 d . . .
Bi Bi 0.23483(2) 0.68294(2) 0.279051(9) 0.00986(6) Uani 1 1 d . . .
Si Si 0.19777(18) 0.27418(16) 0.15651(7) 0.0090(2) Uani 1 1 d . . .
S1 S 0.39251(17) 0.31799(14) 0.27795(6) 0.0110(2) Uani 1 1 d . . .
S2 S 0.00290(16) 0.01525(14) 0.14207(6) 0.0109(2) Uani 1 1 d . . .
S3 S 0.01939(16) 0.01308(14) 0.36923(6) 0.0123(2) Uani 1 1 d . . .
S4 S 0.40573(16) 0.24532(16) 0.08724(6) 0.0113(2) Uani 1 1 d . . .

loop_
_atom_site_aniso_label
_atom_site_aniso_U_11
_atom_site_aniso_U_22
_atom_site_aniso_U_33
_atom_site_aniso_U_23
_atom_site_aniso_U_13
_atom_site_aniso_U_12
Rb 0.0225(2) 0.0159(2) 0.0119(2) -0.00081(16) 0.00576(17) -0.00341(16)
Bi 0.00853(9) 0.01012(10) 0.01116(10) -0.00043(5) 0.00349(7) -0.00035(5)
Si 0.0085(5) 0.0087(5) 0.0100(6) 0.0003(4) 0.0032(4) -0.0004(4)
S1 0.0104(5) 0.0120(5) 0.0098(5) -0.0012(4) 0.0022(4) 0.0027(3)
S2 0.0104(4) 0.0088(5) 0.0147(5) -0.0010(4) 0.0057(4) -0.0004(4)
S3 0.0115(5) 0.0104(5) 0.0131(5) 0.0006(4) 0.0011(4) -0.0029(4)
S4 0.0100(5) 0.0146(5) 0.0100(5) 0.0012(4) 0.0041(4) 0.0007(4)

loop_
_atom_type_symbol
_atom_type_description
_atom_type_scat_dispersion_real
_atom_type_scat_dispersion_imag
_atom_type_scat_source
Si Si 0.0817 0.0704 'International Tables Vol C Tables 4.2.6.8 and 6.1.1.4'
S S 0.1246 0.1234 'International Tables Vol C Tables 4.2.6.8 and 6.1.1.4'
Rb Rb -0.9393 2.9676 'International Tables Vol C Tables 4.2.6.8 and 6.1.1.4'
Bi Bi -4.1077 10.2566 'International Tables Vol C Tables 4.2.6.8 and 6.1.1.4'

loop_
_geom_angle_atom_site_label_1
_geom_angle_atom_site_label_2
_geom_angle_atom_site_label_3
_geom_angle
_geom_angle_site_symmetry_1
_geom_angle_site_symmetry_3
_geom_angle_publ_flag
S1 Rb S4 111.06(3) 2_655 3_665 ?
S1 Rb S3 80.84(3) 2_655 2 ?
S4 Rb S3 152.62(3) 3_665 2 ?
S1 Rb S3 157.48(3) 2_655 4_565 ?
S4 Rb S3 71.57(3) 3_665 4_565 ?
S3 Rb S3 88.21(3) 2 4_565 ?
S1 Rb S4 65.99(3) 2_655 1_565 ?
S4 Rb S4 92.34(3) 3_665 1_565 ?
S3 Rb S4 115.00(3) 2 1_565 ?
S3 Rb S4 136.44(3) 4_565 1_565 ?
S1 Rb S4 82.87(3) 2_655 . ?
S4 Rb S4 94.15(3) 3_665 . ?
S3 Rb S4 62.00(2) 2 . ?
S3 Rb S4 74.61(3) 4_565 . ?
S4 Rb S4 148.42(4) 1_565 . ?
S1 Rb S2 144.39(3) 2_655 3_565 ?
S4 Rb S2 70.24(2) 3_665 3_565 ?
S3 Rb S2 114.90(3) 2 3_565 ?
S3 Rb S2 58.13(2) 4_565 3_565 ?
S4 Rb S2 78.42(2) 1_565 3_565 ?
S4 Rb S2 132.68(3) . 3_565 ?
S1 Rb S2 69.57(3) 2_655 1_565 ?
S4 Rb S2 148.23(3) 3_665 1_565 ?
S3 Rb S2 58.46(2) 2 1_565 ?
S3 Rb S2 120.67(3) 4_565 1_565 ?
S4 Rb S2 58.01(2) 1_565 1_565 ?
S4 Rb S2 116.98(3) . 1_565 ?
S2 Rb S2 91.02(3) 3_565 1_565 ?
S1 Rb Si 163.30(3) 2_655 3_565 ?
S4 Rb Si 84.12(3) 3_665 3_565 ?
S3 Rb Si 88.57(3) 2 3_565 ?
S3 Rb Si 32.71(2) 4_565 3_565 ?
S4 Rb Si 107.81(3) 1_565 3_565 ?
S4 Rb Si 103.58(3) . 3_565 ?
S2 Rb Si 33.05(2) 3_565 3_565 ?
S2 Rb Si 93.89(3) 1_565 3_565 ?
S1 Rb Si 74.44(2) 2_655 . ?
S4 Rb Si 125.73(3) 3_665 . ?
S3 Rb Si 31.43(2) 2 . ?
S3 Rb Si 85.94(3) 4_565 . ?
S4 Rb Si 133.12(3) 1_565 . ?
S4 Rb Si 31.62(2) . . ?
S2 Rb Si 135.52(3) 3_565 . ?
S2 Rb Si 85.70(2) 1_565 . ?
Si Rb Si 102.86(2) 3_565 . ?
S1 Rb Bi 42.568(19) 2_655 . ?
S4 Rb Bi 151.48(2) 3_665 . ?
S3 Rb Bi 39.642(18) 2 . ?
S3 Rb Bi 127.52(2) 4_565 . ?
S4 Rb Bi 85.240(19) 1_565 . ?
S4 Rb Bi 74.526(18) . . ?
S2 Rb Bi 136.249(19) 3_565 . ?
S2 Rb Bi 46.709(17) 1_565 . ?
Si Rb Bi 123.68(2) 3_565 . ?
Si Rb Bi 48.049(17) . . ?
S1 Rb Bi 145.85(2) 2_655 4_575 ?
S4 Rb Bi 37.806(18) 3_665 4_575 ?
S3 Rb Bi 133.09(2) 2 4_575 ?
S3 Rb Bi 46.955(18) 4_565 4_575 ?
S4 Rb Bi 95.986(19) 1_565 4_575 ?
S4 Rb Bi 107.91(2) . 4_575 ?
S2 Rb Bi 35.956(16) 3_565 4_575 ?
S2 Rb Bi 126.80(2) 1_565 4_575 ?
Si Rb Bi 47.183(18) 3_565 4_575 ?
Si Rb Bi 130.707(19) . 4_575 ?
Bi Rb Bi 170.695(12) . 4_575 ?
S2 Bi S1 83.92(3) 2 . ?
S2 Bi S4 94.29(3) 2 2_655 ?
S1 Bi S4 86.17(3) . 2_655 ?
S2 Bi S3 93.53(3) 2 2 ?
S1 Bi S3 74.18(3) . 2 ?
S4 Bi S3 157.92(3) 2_655 2 ?
S2 Bi S1 164.47(3) 2 2_655 ?
S1 Bi S1 86.119(18) . 2_655 ?
S4 Bi S1 73.14(3) 2_655 2_655 ?
S3 Bi S1 95.18(3) 2 2_655 ?
S2 Bi S2 118.947(19) 2 1_565 ?
S1 Bi S2 134.95(3) . 1_565 ?
S4 Bi S2 125.87(3) 2_655 1_565 ?
S3 Bi S2 66.65(3) 2 1_565 ?
S1 Bi S2 76.41(3) 2_655 1_565 ?
S2 Bi S3 68.03(3) 2 1_565 ?
S1 Bi S3 147.97(3) . 1_565 ?
S4 Bi S3 81.03(3) 2_655 1_565 ?
S3 Bi S3 121.020(18) 2 1_565 ?
S1 Bi S3 117.43(3) 2_655 1_565 ?
S2 Bi S3 74.84(3) 1_565 1_565 ?
S2 Bi Si 38.68(3) 2 2 ?
S1 Bi Si 121.72(3) . 2 ?
S4 Bi Si 103.34(3) 2_655 2 ?
S3 Bi Si 95.64(3) 2 2 ?
S1 Bi Si 151.99(3) 2_655 2 ?
S2 Bi Si 84.35(3) 1_565 2 ?
S3 Bi Si 36.29(3) 1_565 2 ?
S2 Bi Si 93.34(3) 2 . ?
S1 Bi Si 37.91(3) . . ?
S4 Bi Si 121.99(3) 2_655 . ?
S3 Bi Si 36.82(3) 2 . ?
S1 Bi Si 86.03(3) 2_655 . ?
S2 Bi Si 98.89(3) 1_565 . ?
S3 Bi Si 152.40(3) 1_565 . ?
Si Bi Si 117.31(3) 2 . ?
S2 Bi Si 128.40(3) 2 2_655 ?
S1 Bi Si 78.89(3) . 2_655 ?
S4 Bi Si 36.77(3) 2_655 2_655 ?
S3 Bi Si 126.64(3) 2 2_655 ?
S1 Bi Si 37.30(3) 2_655 2_655 ?
S2 Bi Si 107.24(3) 1_565 2_655 ?
S3 Bi Si 106.13(3) 1_565 2_655 ?
Si Bi Si 137.56(4) 2 2_655 ?
Si Bi Si 101.40(2) . 2_655 ?
S2 Bi Bi 47.79(2) 2 2_545 ?
S1 Bi Bi 61.65(2) . 2_545 ?
S4 Bi Bi 129.48(2) 2_655 2_545 ?
S3 Bi Bi 48.24(2) 2 2_545 ?
S1 Bi Bi 134.89(2) 2_655 2_545 ?
S2 Bi Bi 103.642(18) 1_565 2_545 ?
S3 Bi Bi 105.508(18) 1_565 2_545 ?
Si Bi Bi 69.22(2) 2 2_545 ?
Si Bi Bi 49.019(18) . 2_545 ?
Si Bi Bi 140.333(19) 2_655 2_545 ?
S2 Bi Bi 89.03(2) 2 2 ?
S1 Bi Bi 159.37(2) . 2 ?
S4 Bi Bi 113.75(2) 2_655 2 ?
S3 Bi Bi 86.98(2) 2 2 ?
S1 Bi Bi 104.231(19) 2_655 2 ?
S2 Bi Bi 36.429(17) 1_565 2 ?
S3 Bi Bi 40.191(18) 1_565 2 ?
Si Bi Bi 50.77(2) 2 2 ?
Si Bi Bi 123.80(2) . 2 ?
Si Bi Bi 120.095(19) 2_655 2 ?
Bi Bi Bi 99.529(7) 2_545 2 ?
S3 Si S4 116.81(7) 2 . ?
S3 Si S2 106.54(6) 2 . ?
S4 Si S2 108.42(6) . . ?
S3 Si S1 104.27(6) 2 . ?
S4 Si S1 109.25(6) . . ?
S2 Si S1 111.53(6) . . ?
S3 Si Bi 69.56(4) 2 2_545 ?
S4 Si Bi 158.32(6) . 2_545 ?
S2 Si Bi 51.18(4) . 2_545 ?
S1 Si Bi 87.71(4) . 2_545 ?
S3 Si Bi 55.16(4) 2 . ?
S4 Si Bi 120.92(5) . . ?
S2 Si Bi 130.51(5) . . ?
S1 Si Bi 50.05(3) . . ?
Bi Si Bi 80.21(2) 2_545 . ?
S3 Si Bi 139.42(5) 2 2_645 ?
S4 Si Bi 51.91(4) . 2_645 ?
S2 Si Bi 113.98(5) . 2_645 ?
S1 Si Bi 59.11(4) . 2_645 ?
Bi Si Bi 137.56(4) 2_545 2_645 ?
Bi Si Bi 94.67(3) . 2_645 ?
S3 Si Rb 62.14(4) 2 3_565 ?
S4 Si Rb 88.26(5) . 3_565 ?
S2 Si Rb 65.03(4) . 3_565 ?
S1 Si Rb 161.91(5) . 3_565 ?
Bi Si Rb 76.50(2) 2_545 3_565 ?
Bi Si Rb 117.25(3) . 3_565 ?
Bi Si Rb 138.98(3) 2_645 3_565 ?
S3 Si Rb 58.27(4) 2 . ?
S4 Si Rb 61.44(4) . . ?
S2 Si Rb 141.45(5) . . ?
S1 Si Rb 106.74(5) . . ?
Bi Si Rb 127.74(3) 2_545 . ?
Bi Si Rb 73.18(2) . . ?
Bi Si Rb 89.42(2) 2_645 . ?
Rb Si Rb 77.14(2) 3_565 . ?
Si S1 Bi 92.03(5) . . ?
Si S1 Bi 83.59(4) . 2_645 ?
Bi S1 Bi 128.64(4) . 2_645 ?
Si S1 Rb 163.55(5) . 2_645 ?
Bi S1 Rb 103.77(3) . 2_645 ?
Bi S1 Rb 89.92(3) 2_645 2_645 ?
Si S2 Bi 90.15(5) . 2_545 ?
Si S2 Bi 111.38(5) . 1_545 ?
Bi S2 Bi 95.78(3) 2_545 1_545 ?
Si S2 Rb 81.92(4) . 3_565 ?
Bi S2 Rb 92.52(3) 2_545 3_565 ?
Bi S2 Rb 164.24(3) 1_545 3_565 ?
Si S2 Rb 95.37(4) . 1_545 ?
Bi S2 Rb 174.44(4) 2_545 1_545 ?
Bi S2 Rb 81.56(2) 1_545 1_545 ?
Rb S2 Rb 88.98(3) 3_565 1_545 ?
Si S3 Bi 88.02(5) 2_545 2_545 ?
Si S3 Bi 74.15(4) 2_545 1_545 ?
Bi S3 Bi 91.57(3) 2_545 1_545 ?
Si S3 Rb 90.30(5) 2_545 2_545 ?
Bi S3 Rb 90.92(3) 2_545 2_545 ?
Bi S3 Rb 164.15(3) 1_545 2_545 ?
Si S3 Rb 85.14(4) 2_545 4_566 ?
Bi S3 Rb 172.66(4) 2_545 4_566 ?
Bi S3 Rb 84.00(2) 1_545 4_566 ?
Rb S3 Rb 91.79(3) 2_545 4_566 ?
Si S4 Bi 91.32(5) . 2_645 ?
Si S4 Rb 172.36(6) . 3_665 ?
Bi S4 Rb 93.95(3) 2_645 3_665 ?
Si S4 Rb 97.21(5) . 1_545 ?
Bi S4 Rb 96.89(3) 2_645 1_545 ?
Rb S4 Rb 87.66(3) 3_665 1_545 ?
Si S4 Rb 86.94(5) . . ?
Bi S4 Rb 114.36(3) 2_645 . ?
Rb S4 Rb 85.85(3) 3_665 . ?
Rb S4 Rb 148.42(4) 1_545 . ?

loop_
_geom_bond_atom_site_label_1
_geom_bond_atom_site_label_2
_geom_bond_distance
_geom_bond_site_symmetry_2
_geom_bond_publ_flag
Rb S1 3.3229(12) 2_655 ?
Rb S4 3.3822(11) 3_665 ?
Rb S3 3.4239(11) 2 ?
Rb S3 3.4346(11) 4_565 ?
Rb S4 3.5255(12) 1_565 ?
Rb S4 3.5410(12) . ?
Rb S2 3.5443(12) 3_565 ?
Rb S2 3.5767(11) 1_565 ?
Rb Si 3.8708(13) 3_565 ?
Rb Si 4.0257(12) . ?
Rb Bi 4.5061(5) . ?
Rb Bi 4.5228(5) 4_575 ?
Bi S2 2.6582(10) 2 ?
Bi S1 2.6857(10) . ?
Bi S4 2.7791(11) 2_655 ?
Bi S3 2.8752(11) 2 ?
Bi S1 3.0483(10) 2_655 ?
Bi S2 3.3159(10) 1_565 ?
Bi S3 3.3236(10) 1_565 ?
Bi Si 3.4120(11) 2 ?
Bi Si 3.5011(12) . ?
Bi Si 3.5300(12) 2_655 ?
Bi Bi 4.4537(3) 2_545 ?
Bi Bi 4.4537(3) 2 ?
Si S3 2.0994(15) 2 ?
Si S4 2.1135(15) . ?
Si S2 2.1323(15) . ?
Si S1 2.1527(17) . ?
Si Bi 3.4120(11) 2_545 ?
Si Bi 3.5300(12) 2_645 ?
Si Rb 3.8708(13) 3_565 ?
S1 Bi 3.0483(10) 2_645 ?
S1 Rb 3.3229(12) 2_645 ?
S2 Bi 2.6582(10) 2_545 ?
S2 Bi 3.3159(10) 1_545 ?
S2 Rb 3.5443(12) 3_565 ?
S2 Rb 3.5767(11) 1_545 ?
S3 Si 2.0994(15) 2_545 ?
S3 Bi 2.8752(11) 2_545 ?
S3 Bi 3.3236(10) 1_545 ?
S3 Rb 3.4239(11) 2_545 ?
S3 Rb 3.4346(11) 4_566 ?
S4 Bi 2.7791(11) 2_645 ?
S4 Rb 3.3822(11) 3_665 ?
S4 Rb 3.5255(12) 1_545 ?
